data_1541800
loop_
_publ_author_name
'Pretsch, T.'
'Bruedgam, I.'
'Hartl, H.'

_publ_section_title
;
 Konformation und Vernetzung von (Cu C N)6 - Ringen in polymeren
 Cyanocupraten(I) (infty n)(Cu2 (C N)(3))(-) (n = 2, 3)
;
_journal_name_full 'Zeitschrift fuer Anorganische und Allgemeine Chemie'
_journal_page_first 353
_journal_page_last 360
_journal_volume 630
_journal_year 2004
_chemical_formula_sum 'C5 H8 Cu2 N4'
_chemical_name_systematic '(N H2 (C H3)2) (Cu2 (C N)3)'
_space_group_IT_number 33
_symmetry_space_group_name_Hall 'P 2c -2n'
_symmetry_space_group_name_H-M 'P n a 21'
_cell_angle_alpha 90
_cell_angle_beta 90
_cell_angle_gamma 90
_cell_formula_units_Z 4
_cell_length_a 13.504
_cell_length_b 7.4447
_cell_length_c 8.2059
_cell_volume 824.966
_citation_journal_id_ASTM ZAACAB
_cod_data_source_file Pretsch_ZAACAB_2004_540.cif
_cod_data_source_block C5H8Cu2N4
_cod_original_cell_volume 824.9656
_cod_database_code 1541800

loop_
_symmetry_equiv_pos_as_xyz
x,y,z
-x,-y,z+1/2
-x+1/2,y+1/2,z+1/2
x+1/2,-y+1/2,z

loop_
_atom_site_label
_atom_site_type_symbol
_atom_site_fract_x
_atom_site_fract_y
_atom_site_fract_z
_atom_site_occupancy
_atom_site_U_iso_or_equiv
H4 H-1 0.1469 -0.2437 0.0935 1 0.0
H6 H-1 0.4038 -0.259 0.1748 1 0.0
N2 N-3 0.5403 0.4936 0.3468 1 0.0
H1 H+1 0.3223 -0.3151 -0.0631 1 0.0
N4 N-3 0.28954 -0.2556 0.0157 1 0.0
Cu2 Cu+1 0.56663 0.34907 0.14566 1 0.0
C2 C+2 0.4855 0.4211 -0.0449 1 0.0
H3 H-1 0.1554 -0.2746 -0.095 1 0.0
H8 H-1 0.3012 -0.2349 0.2615 1 0.0
C3 C+2 0.5165 0.0864 0.2363 1 0.0
H7 H-1 0.3328 -0.424 0.1954 1 0.0
N3 N-3 0.4628 -0.0003 -0.1524 1 0.0
H5 H-1 0.1757 -0.4336 0.0258 1 0.0
Cu1 Cu+1 0.43512 0.15208 0.03785 1 0.0
H2 H+1 0.2955 -0.1372 -0.0044 1 0.0
N1 N-3 0.293 0.1688 0.0804 1 0.0
C4 C+4 0.1823 -0.3064 0.0094 1 0.0
C5 C+4 0.3359 -0.2969 0.1762 1 0.0
C1 C+2 0.7089 0.3299 0.1107 1 0.0
